data_7008459
loop_
_publ_author_name
'Ruiz, Jos\'e'
'Vicente, Consuelo'
'Cutillas, Natalia'
'P\'erez, Jos\'e'

_publ_section_title
;
 Pentafluorophenyl imidato palladium(II) complexes: catalysts for
 Suzuki cross-coupling reactions.
;
_journal_issue 11
_journal_name_full 'Dalton transactions (Cambridge, England : 2003)'
_journal_page_first 1999
_journal_page_last 2006
_journal_paper_doi 10.1039/b503101j
_journal_year 2005
_chemical_formula_sum 'C30 H48 F5 N3 O6 Pd'
_chemical_formula_weight 748.11
_chemical_name_systematic
;
?
;
_space_group_IT_number 14
_symmetry_cell_setting monoclinic
_symmetry_space_group_name_Hall '-P 2ybc'
_symmetry_space_group_name_H-M 'P 1 21/c 1'
_atom_sites_solution_hydrogens geom
_atom_sites_solution_primary direct
_atom_sites_solution_secondary difmap
_audit_creation_method SHELXL-97
_cell_angle_alpha 90.00
_cell_angle_beta 97.77(1)
_cell_angle_gamma 90.00
_cell_formula_units_Z 12
_cell_length_a 10.3563(5)
_cell_length_b 41.9620(18)
_cell_length_c 24.4230(11)
_cell_measurement_temperature 100(2)
_cell_volume 10516.1(9)
_computing_structure_refinement 'SHELXL-97 (Sheldrick, 1997)'
_diffrn_ambient_temperature 100(2)
_diffrn_measured_fraction_theta_full 0.000
_diffrn_measured_fraction_theta_max 0.945
_diffrn_radiation_monochromator graphite
_diffrn_radiation_source 'fine-focus sealed tube'
_diffrn_radiation_type MoK\a
_diffrn_radiation_wavelength 0.71073
_diffrn_reflns_av_R_equivalents 0.0378
_diffrn_reflns_av_sigmaI/netI 0.0327
_diffrn_reflns_limit_h_max 13
_diffrn_reflns_limit_h_min -13
_diffrn_reflns_limit_k_max 55
_diffrn_reflns_limit_k_min -54
_diffrn_reflns_limit_l_max 32
_diffrn_reflns_limit_l_min -32
_diffrn_reflns_number 122099
_diffrn_reflns_theta_full 0.50
_diffrn_reflns_theta_max 28.18
_diffrn_reflns_theta_min 1.28
_exptl_absorpt_coefficient_mu 0.599
_exptl_absorpt_correction_T_max 0.8697
_exptl_absorpt_correction_T_min 0.8133
_exptl_absorpt_correction_type multi-scan
_exptl_absorpt_process_details SADABS
_exptl_crystal_colour colourless
_exptl_crystal_density_diffrn 1.418
_exptl_crystal_density_method 'not measured'
_exptl_crystal_description block
_exptl_crystal_F_000 4656
_exptl_crystal_size_max 0.36
_exptl_crystal_size_mid 0.35
_exptl_crystal_size_min 0.24
_refine_diff_density_max 1.630
_refine_diff_density_min -1.091
_refine_diff_density_rms 0.129
_refine_ls_extinction_method none
_refine_ls_goodness_of_fit_ref 1.277
_refine_ls_hydrogen_treatment mixed
_refine_ls_matrix_type full
_refine_ls_number_parameters 1237
_refine_ls_number_reflns 24434
_refine_ls_number_restraints 18
_refine_ls_restrained_S_all 1.285
_refine_ls_R_factor_all 0.0892
_refine_ls_R_factor_gt 0.0853
_refine_ls_shift/su_max 0.044
_refine_ls_shift/su_mean 0.002
_refine_ls_structure_factor_coef Fsqd
_refine_ls_weighting_details 'calc w=1/[\s^2^(Fo^2^)+(0.0359P)^2^+68.2378P] where P=(Fo^2^+2Fc^2^)/3'
_refine_ls_weighting_scheme calc
_refine_ls_wR_factor_gt 0.1775
_refine_ls_wR_factor_ref 0.1796
_reflns_number_gt 23456
_reflns_number_total 24434
_reflns_threshold_expression >2sigma(I)
_cod_data_source_file b503101j.txt
_cod_data_source_block complex10
_cod_original_cell_volume 10516.1(8)
_cod_original_sg_symbol_H-M P21/c
_cod_database_code 7008459

loop_
_symmetry_equiv_pos_as_xyz
'x, y, z'
'-x, y+1/2, -z+1/2'
'-x, -y, -z'
'x, -y-1/2, z-1/2'

loop_
_atom_site_label
_atom_site_type_symbol
_atom_site_fract_x
_atom_site_fract_y
_atom_site_fract_z
_atom_site_U_iso_or_equiv
_atom_site_adp_type
_atom_site_occupancy
_atom_site_symmetry_multiplicity
_atom_site_calc_flag
_atom_site_refinement_flags
_atom_site_disorder_assembly
_atom_site_disorder_group
Pd1 Pd 0.23885(4) 0.186444(9) 0.932993(16) 0.01808(9) Uani 1 1 d . . .
N1 N 0.0929(5) 0.21903(11) 0.9334(2) 0.0276(10) Uani 1 1 d . . .
C1 C 0.0342(6) 0.23398(14) 0.8873(3) 0.0300(12) Uani 1 1 d . . .
C2 C -0.0635(7) 0.25865(17) 0.9022(3) 0.0437(17) Uani 1 1 d . . .
H2A H -0.0475 0.2797 0.8862 0.052 Uiso 1 1 calc R . .
H2B H -0.1540 0.2520 0.8891 0.052 Uiso 1 1 calc R . .
C3 C -0.0388(6) 0.25970(15) 0.9648(3) 0.0360(14) Uani 1 1 d . . .
H3A H -0.1212 0.2574 0.9808 0.043 Uiso 1 1 calc R . .
H3B H 0.0036 0.2800 0.9779 0.043 Uiso 1 1 calc R . .
C4 C 0.0513(5) 0.23146(13) 0.9803(2) 0.0255(11) Uani 1 1 d . . .
O1 O 0.0534(4) 0.22794(12) 0.83996(18) 0.0397(11) Uani 1 1 d . . .
O2 O 0.0809(4) 0.22146(10) 1.02742(16) 0.0296(9) Uani 1 1 d . . .
C5 C 0.3700(5) 0.22097(14) 0.9478(2) 0.0254(11) Uani 1 1 d . . .
C6 C 0.4210(5) 0.23682(14) 0.9057(3) 0.0300(12) Uani 1 1 d . . .
C7 C 0.5143(6) 0.26052(15) 0.9149(3) 0.0357(14) Uani 1 1 d . . .
C8 C 0.5594(6) 0.26952(15) 0.9685(3) 0.0380(15) Uani 1 1 d . . .
C9 C 0.5110(6) 0.25459(15) 1.0113(3) 0.0347(14) Uani 1 1 d . . .
C10 C 0.4197(5) 0.23055(14) 1.0004(3) 0.0284(12) Uani 1 1 d . . .
F1 F 0.3790(3) 0.22959(9) 0.85247(15) 0.0353(8) Uani 1 1 d . . .
F2 F 0.5616(4) 0.27487(10) 0.87222(19) 0.0491(10) Uani 1 1 d . . .
F3 F 0.6499(4) 0.29265(10) 0.9781(2) 0.0547(12) Uani 1 1 d . . .
F4 F 0.5565(4) 0.26284(10) 1.06362(18) 0.0467(10) Uani 1 1 d . . .
F5 F 0.3814(3) 0.21618(9) 1.04500(14) 0.0342(8) Uani 1 1 d . . .
N2 N 0.3841(4) 0.15453(10) 0.93223(19) 0.0224(9) Uani 1 1 d . . .
C11 C 0.4381(5) 0.13863(13) 0.9783(2) 0.0248(11) Uani 1 1 d . . .
C12 C 0.5422(6) 0.11570(14) 0.9642(3) 0.0319(13) Uani 1 1 d . . .
H12A H 0.5171 0.0933 0.9703 0.038 Uiso 1 1 calc R . .
H12B H 0.6270 0.1201 0.9868 0.038 Uiso 1 1 calc R . .
C13 C 0.5489(6) 0.12200(15) 0.9033(3) 0.0317(13) Uani 1 1 d . . .
H13A H 0.6350 0.1307 0.8978 0.038 Uiso 1 1 calc R . .
H13B H 0.5330 0.1022 0.8813 0.038 Uiso 1 1 calc R . .
C14 C 0.4416(5) 0.14624(13) 0.8869(2) 0.0271(11) Uani 1 1 d . . .
O3 O 0.4072(4) 0.14167(11) 1.02453(17) 0.0332(9) Uani 1 1 d . . .
O4 O 0.4118(5) 0.15630(11) 0.84040(18) 0.0403(11) Uani 1 1 d . . .
O5 O 0.1059(4) 0.14793(10) 0.91819(16) 0.0235(8) Uani 1 1 d . . .
H5A H 0.032(7) 0.1498(15) 0.928(3) 0.024(16) Uiso 1 1 d . . .
H5B H 0.133(7) 0.1314(18) 0.931(3) 0.034(19) Uiso 1 1 d . . .
Pd2 Pd 0.02448(4) 0.127004(9) 0.041194(16) 0.02005(9) Uani 1 1 d . . .
N3 N -0.1155(4) 0.16056(11) 0.02811(18) 0.0245(9) Uani 1 1 d . . .
C15 C -0.1740(5) 0.16961(14) -0.0221(2) 0.0262(11) Uani 1 1 d . . .
C16 C -0.2803(6) 0.19425(14) -0.0172(3) 0.0330(13) Uani 1 1 d . . .
H16A H -0.2622 0.2144 -0.0360 0.040 Uiso 1 1 calc R . .
H16B H -0.3668 0.1861 -0.0335 0.040 Uiso 1 1 calc R . .
C17 C -0.2743(6) 0.19914(16) 0.0442(3) 0.0361(14) Uani 1 1 d . . .
H17A H -0.3578 0.1931 0.0569 0.043 Uiso 1 1 calc R . .
H17B H -0.2550 0.2217 0.0542 0.043 Uiso 1 1 calc R . .
C18 C -0.1644(5) 0.17744(13) 0.0697(2) 0.0274(11) Uani 1 1 d . . .
O6 O -0.1457(4) 0.15985(11) -0.06635(17) 0.0331(9) Uani 1 1 d . . .
O7 O -0.1254(4) 0.17582(11) 0.11877(17) 0.0359(10) Uani 1 1 d . . .
C19 C -0.1126(5) 0.09388(13) 0.0335(3) 0.0309(13) Uani 1 1 d . . .
C20 C -0.1896(6) 0.08799(14) 0.0736(3) 0.0342(13) Uani 1 1 d . . .
C21 C -0.2834(6) 0.06395(16) 0.0708(3) 0.0444(17) Uani 1 1 d . . .
C22 C -0.3025(7) 0.04519(17) 0.0256(5) 0.064(3) Uani 1 1 d . . .
C23 C -0.2328(9) 0.0513(2) -0.0176(5) 0.091(4) Uani 1 1 d . . .
C24 C -0.1388(7) 0.0749(2) -0.0125(4) 0.064(3) Uani 1 1 d . . .
F6 F -0.1749(4) 0.10542(12) 0.12012(17) 0.0554(12) Uani 1 1 d . . .
F7 F -0.3531(4) 0.05928(13) 0.1127(2) 0.0717(16) Uani 1 1 d . . .
F8 F -0.3919(5) 0.02177(11) 0.0214(3) 0.101(3) Uani 1 1 d . . .
F9 F -0.2579(7) 0.0341(2) -0.0645(5) 0.195(6) Uani 1 1 d . . .
F10 F -0.0750(6) 0.07980(18) -0.0568(3) 0.111(3) Uani 1 1 d . . .
N4 N 0.1626(4) 0.09314(11) 0.05085(19) 0.0260(10) Uani 1 1 d . . .
C25 C 0.2054(6) 0.07839(16) 0.0999(3) 0.0363(14) Uani 1 1 d . . .
C26 C 0.3096(7) 0.05373(19) 0.0928(3) 0.0482(18) Uani 1 1 d . . .
H26A H 0.3930 0.0590 0.1158 0.058 Uiso 1 1 calc R . .
H26B H 0.2818 0.0322 0.1027 0.058 Uiso 1 1 calc R . .
C27 C 0.3222(7) 0.05580(17) 0.0319(3) 0.0471(18) Uani 1 1 d . . .
H27A H 0.2972 0.0354 0.0131 0.057 Uiso 1 1 calc R . .
H27B H 0.4127 0.0611 0.0264 0.057 Uiso 1 1 calc R . .
C28 C 0.2290(6) 0.08233(14) 0.0101(3) 0.0318(13) Uani 1 1 d . . .
O8 O 0.1670(5) 0.08426(13) 0.14400(19) 0.0465(12) Uani 1 1 d . . .
O9 O 0.2166(4) 0.09255(10) -0.03719(18) 0.0335(9) Uani 1 1 d . . .
O10 O 0.1726(4) 0.16176(11) 0.05423(17) 0.0241(8) Uani 1 1 d . . .
H10A H 0.150(7) 0.1788(18) 0.046(3) 0.029(19) Uiso 1 1 d . . .
H10B H 0.235(8) 0.1585(18) 0.046(3) 0.04(2) Uiso 1 1 d . . .
Pd3 Pd 0.89514(4) 0.032907(9) 0.545840(17) 0.02147(10) Uani 1 1 d . . .
N5 N 1.0378(4) 0.06509(11) 0.5416(2) 0.0244(9) Uani 1 1 d . . .
C29 C 1.0804(6) 0.07516(13) 0.4940(3) 0.0303(13) Uani 1 1 d . . .
C30 C 1.1769(7) 0.10258(16) 0.5064(3) 0.0443(17) Uani 1 1 d . . .
H30A H 1.2537 0.0997 0.4867 0.053 Uiso 1 1 calc R . .
H30B H 1.1353 0.1233 0.4956 0.053 Uiso 1 1 calc R . .
C31 C 1.2149(9) 0.1005(2) 0.5686(4) 0.064(3) Uani 1 1 d . . .
H31A H 1.2130 0.1218 0.5860 0.076 Uiso 1 1 calc R . .
H31B H 1.3031 0.0912 0.5779 0.076 Uiso 1 1 calc R . .
C32 C 1.1111(8) 0.07862(18) 0.5869(3) 0.0496(19) Uani 1 1 d . . .
O11 O 1.0465(4) 0.06430(10) 0.44836(18) 0.0352(10) Uani 1 1 d . . .
O12 O 1.0958(7) 0.07417(15) 0.6346(2) 0.0691(19) Uani 1 1 d . . .
C33 C 0.7635(5) 0.06665(13) 0.5240(3) 0.0306(13) Uani 1 1 d . . .
C34 C 0.7146(5) 0.07288(14) 0.4706(3) 0.0304(12) Uani 1 1 d . . .
C35 C 0.6209(6) 0.09631(15) 0.4552(3) 0.0395(15) Uani 1 1 d . . .
C36 C 0.5742(7) 0.11407(16) 0.4960(4) 0.049(2) Uani 1 1 d . . .
C37 C 0.6203(8) 0.10813(19) 0.5502(4) 0.054(2) Uani 1 1 d . . .
C38 C 0.7143(7) 0.08500(16) 0.5635(3) 0.0440(17) Uani 1 1 d . . .
F11 F 0.7536(4) 0.05599(9) 0.42842(15) 0.0402(9) Uani 1 1 d . . .
F12 F 0.5743(4) 0.10110(11) 0.4020(2) 0.0550(12) Uani 1 1 d . . .
F13 F 0.4824(4) 0.13662(11) 0.4820(3) 0.0685(15) Uani 1 1 d . . .
F14 F 0.5731(6) 0.12548(13) 0.5898(3) 0.0831(18) Uani 1 1 d . . .
F15 F 0.7552(5) 0.08108(12) 0.61754(19) 0.0623(13) Uani 1 1 d . . .
N6 N 0.7499(4) 0.00101(11) 0.5476(2) 0.0241(9) Uani 1 1 d . . .
C39 C 0.6864(6) -0.00524(15) 0.5926(3) 0.0354(14) Uani 1 1 d . . .
C40 C 0.5715(6) -0.02754(18) 0.5760(3) 0.0441(17) Uani 1 1 d . . .
H40A H 0.4878 -0.0167 0.5788 0.053 Uiso 1 1 calc R . .
H40B H 0.5778 -0.0468 0.5996 0.053 Uiso 1 1 calc R . .
C41 C 0.5828(6) -0.03624(14) 0.5160(3) 0.0352(14) Uani 1 1 d . . .
H41A H 0.6018 -0.0592 0.5124 0.042 Uiso 1 1 calc R . .
H41B H 0.5016 -0.0310 0.4914 0.042 Uiso 1 1 calc R . .
C42 C 0.6958(5) -0.01589(14) 0.5027(3) 0.0297(12) Uani 1 1 d . . .
O13 O 0.7168(5) 0.00561(15) 0.6383(2) 0.0538(14) Uani 1 1 d . . .
O14 O 0.7316(4) -0.01565(11) 0.45695(19) 0.0364(10) Uani 1 1 d . . .
O15 O 1.0354(4) -0.00235(11) 0.57211(17) 0.0251(8) Uani 1 1 d . . .
H15A H 1.094(7) 0.0026(17) 0.560(3) 0.031(19) Uiso 1 1 d . . .
H15B H 1.018(9) -0.020(2) 0.564(4) 0.06(3) Uiso 1 1 d . . .
C51 C 0.0658(5) 0.22721(15) 0.1823(2) 0.0294(12) Uani 1 1 d . . .
H51A H 0.0510 0.2271 0.1414 0.035 Uiso 1 1 calc R . .
H51B H 0.0298 0.2071 0.1951 0.035 Uiso 1 1 calc R . .
C48 C 0.2411(7) 0.26899(15) 0.1259(3) 0.0343(13) Uani 1 1 d . . .
H48A H 0.1460 0.2724 0.1169 0.041 Uiso 1 1 calc R . .
H48B H 0.2667 0.2519 0.1014 0.041 Uiso 1 1 calc R . .
C43 C 0.2675(6) 0.19916(14) 0.1727(2) 0.0290(12) Uani 1 1 d . . .
H43A H 0.2139 0.1802 0.1785 0.035 Uiso 1 1 calc R . .
H43B H 0.2569 0.2034 0.1325 0.035 Uiso 1 1 calc R . .
C47 C 0.2731(6) 0.25876(14) 0.1858(2) 0.0301(12) Uani 1 1 d . . .
H47A H 0.3690 0.2568 0.1946 0.036 Uiso 1 1 calc R . .
H47B H 0.2449 0.2759 0.2095 0.036 Uiso 1 1 calc R . .
C44 C 0.4078(6) 0.19090(17) 0.1911(3) 0.0385(15) Uani 1 1 d . . .
H44A H 0.4214 0.1864 0.2312 0.046 Uiso 1 1 calc R . .
H44B H 0.4644 0.2090 0.1839 0.046 Uiso 1 1 calc R . .
C45 C 0.4427(6) 0.16156(16) 0.1589(3) 0.0381(14) Uani 1 1 d . . .
H45A H 0.3781 0.1446 0.1627 0.046 Uiso 1 1 calc R . .
H45B H 0.4363 0.1671 0.1193 0.046 Uiso 1 1 calc R . .
C46 C 0.5781(7) 0.1486(2) 0.1780(4) 0.0522(19) Uani 1 1 d . . .
H46A H 0.5938 0.1299 0.1557 0.078 Uiso 1 1 calc R . .
H46B H 0.5849 0.1425 0.2170 0.078 Uiso 1 1 calc R . .
H46C H 0.6431 0.1650 0.1734 0.078 Uiso 1 1 calc R . .
C52 C -0.0093(6) 0.25492(15) 0.2026(2) 0.0310(13) Uani 1 1 d . . .
H52A H 0.0147 0.2574 0.2430 0.037 Uiso 1 1 calc R . .
H52B H 0.0139 0.2749 0.1845 0.037 Uiso 1 1 calc R . .
C49 C 0.3134(7) 0.29973(16) 0.1157(3) 0.0398(15) Uani 1 1 d . . .
H49A H 0.2884 0.3166 0.1406 0.048 Uiso 1 1 calc R . .
H49B H 0.4084 0.2961 0.1247 0.048 Uiso 1 1 calc R . .
C50 C 0.2832(8) 0.31101(18) 0.0560(3) 0.0497(18) Uani 1 1 d . . .
H50A H 0.3316 0.3307 0.0513 0.075 Uiso 1 1 calc R . .
H50B H 0.1896 0.3151 0.0472 0.075 Uiso 1 1 calc R . .
H50C H 0.3091 0.2945 0.0313 0.075 Uiso 1 1 calc R . .
C53 C -0.1549(7) 0.24906(19) 0.1895(3) 0.050(2) Uani 1 1 d . . .
H53A H -0.1753 0.2423 0.1504 0.060 Uiso 1 1 calc R . .
H53B H -0.2018 0.2693 0.1938 0.060 Uiso 1 1 calc R . .
C54 C -0.2041(8) 0.2235(2) 0.2269(5) 0.075(3) Uani 1 1 d . . .
H54A H -0.2981 0.2205 0.2166 0.112 Uiso 1 1 calc R . .
H54B H -0.1866 0.2303 0.2655 0.112 Uiso 1 1 calc R . .
H54C H -0.1590 0.2033 0.2224 0.112 Uiso 1 1 calc R . .
C55 C 0.2418(6) 0.22499(14) 0.2634(2) 0.0297(12) Uani 1 1 d . . .
H55A H 0.2077 0.2443 0.2799 0.036 Uiso 1 1 calc R . .
H55B H 0.3376 0.2249 0.2737 0.036 Uiso 1 1 calc R . .
C56 C 0.1868(7) 0.19597(16) 0.2892(3) 0.0384(14) Uani 1 1 d . . .
H56A H 0.2074 0.1765 0.2692 0.046 Uiso 1 1 calc R . .
H56B H 0.0909 0.1978 0.2866 0.046 Uiso 1 1 calc R . .
C63 C 0.8839(8) 0.09561(19) 0.2770(4) 0.058(2) Uani 1 1 d . . .
H63A H 0.9362 0.1105 0.2575 0.070 Uiso 1 1 calc R . .
H63B H 0.7947 0.0953 0.2564 0.070 Uiso 1 1 calc R . .
C59 C 0.9371(9) 0.0548(2) 0.2141(3) 0.060(2) Uani 1 1 d . . .
H59A H 0.8447 0.0543 0.1972 0.072 Uiso 1 1 calc R . .
H59B H 0.9802 0.0723 0.1963 0.072 Uiso 1 1 calc R . .
C71 C 1.0820(8) 0.0614(2) 0.3039(3) 0.063(3) Uani 1 1 d . . .
H71A H 1.1166 0.0396 0.3007 0.076 Uiso 1 1 calc R . .
H71B H 1.0811 0.0659 0.3436 0.076 Uiso 1 1 calc R . .
C67 C 0.8657(9) 0.0381(2) 0.3032(4) 0.062(2) Uani 1 1 d . . .
H67A H 0.9086 0.0171 0.3015 0.074 Uiso 1 1 calc R . .
H67B H 0.8708 0.0441 0.3426 0.074 Uiso 1 1 calc R . .
C60 C 0.9991(9) 0.0243(2) 0.2013(3) 0.064(3) Uani 1 1 d . . .
H60A H 0.9718 0.0071 0.2250 0.077 Uiso 1 1 calc R . .
H60B H 1.0951 0.0263 0.2087 0.077 Uiso 1 1 calc R . .
C57 C 0.2477(7) 0.19379(17) 0.3503(3) 0.0418(15) Uani 1 1 d . . .
H57A H 0.3432 0.1914 0.3520 0.050 Uiso 1 1 calc R . .
H57B H 0.2308 0.2140 0.3691 0.050 Uiso 1 1 calc R . .
C58 C 0.1952(9) 0.1663(2) 0.3809(3) 0.059(2) Uani 1 1 d . . .
H58A H 0.2374 0.1662 0.4193 0.088 Uiso 1 1 calc R . .
H58B H 0.2135 0.1462 0.3631 0.088 Uiso 1 1 calc R . .
H58C H 0.1009 0.1688 0.3801 0.088 Uiso 1 1 calc R . .
C72 C 1.1759(8) 0.0855(2) 0.2808(4) 0.063(2) Uani 1 1 d . . .
H72A H 1.1760 0.0813 0.2409 0.075 Uiso 1 1 calc R . .
H72B H 1.1430 0.1074 0.2848 0.075 Uiso 1 1 calc R . .
C68 C 0.7272(10) 0.0347(2) 0.2802(5) 0.077(3) Uani 1 1 d . . .
H68A H 0.7199 0.0280 0.2410 0.093 Uiso 1 1 calc R . .
H68B H 0.6820 0.0554 0.2818 0.093 Uiso 1 1 calc R . .
C73 C 1.3114(10) 0.0833(3) 0.3094(4) 0.077(3) Uani 1 1 d . . .
H73A H 1.3136 0.0902 0.3483 0.092 Uiso 1 1 calc R . .
H73B H 1.3409 0.0609 0.3096 0.092 Uiso 1 1 calc R . .
C64 C 0.8764(10) 0.1086(2) 0.3339(4) 0.068(3) Uani 1 1 d . . .
H64A H 0.9646 0.1085 0.3554 0.082 Uiso 1 1 calc R . .
H64B H 0.8199 0.0946 0.3531 0.082 Uiso 1 1 calc R . .
C65 C 0.8213(9) 0.1432(2) 0.3317(5) 0.072(3) Uani 1 1 d . . .
H65A H 0.8781 0.1571 0.3125 0.087 Uiso 1 1 calc R . .
H65B H 0.7335 0.1432 0.3098 0.087 Uiso 1 1 calc R . .
C61 C 0.9565(10) 0.0162(3) 0.1397(4) 0.072(3) Uani 1 1 d . . .
H61A H 0.8614 0.0123 0.1339 0.087 Uiso 1 1 calc R . .
H61B H 0.9742 0.0348 0.1169 0.087 Uiso 1 1 calc R . .
C66 C 0.8120(11) 0.1569(2) 0.3883(6) 0.094(4) Uani 1 1 d . . .
H66A H 0.7745 0.1783 0.3844 0.141 Uiso 1 1 calc R . .
H66B H 0.8992 0.1580 0.4096 0.141 Uiso 1 1 calc R . .
H66C H 0.7563 0.1432 0.4077 0.141 Uiso 1 1 calc R . .
C74 C 1.4014(11) 0.1034(3) 0.2821(4) 0.092(4) Uani 1 1 d . . .
H74A H 1.4901 0.1012 0.3016 0.137 Uiso 1 1 calc R . .
H74B H 1.3741 0.1257 0.2830 0.137 Uiso 1 1 calc R . .
H74C H 1.3996 0.0965 0.2436 0.137 Uiso 1 1 calc R . .
C62 C 1.0210(14) -0.0108(3) 0.1217(6) 0.107(4) Uani 1 1 d . . .
H62A H 0.9900 -0.0148 0.0826 0.160 Uiso 1 1 calc R . .
H62B H 1.0024 -0.0294 0.1435 0.160 Uiso 1 1 calc R . .
H62C H 1.1152 -0.0069 0.1264 0.160 Uiso 1 1 calc R . .
N9 N 0.9223(7) 0.12375(14) 0.7610(2) 0.0478(15) Uani 1 1 d . . .
C76 C 1.1088(10) 0.0842(2) 0.7821(4) 0.068(3) Uani 1 1 d . . .
H76A H 1.1476 0.0889 0.7481 0.081 Uiso 1 1 calc R . .
H76B H 1.0478 0.0660 0.7744 0.081 Uiso 1 1 calc R . .
C75 C 1.0384(12) 0.1128(2) 0.7998(4) 0.086(4) Uani 1 1 d . . .
H75A H 1.1012 0.1307 0.8056 0.104 Uiso 1 1 calc R . .
H75B H 1.0096 0.1080 0.8360 0.104 Uiso 1 1 calc R . .
C69 C 0.6636(13) 0.0098(3) 0.3135(5) 0.099(4) Uani 1 1 d D . .
H69A H 0.7114 -0.0106 0.3142 0.118 Uiso 1 1 calc R . .
H69B H 0.6633 0.0172 0.3520 0.118 Uiso 1 1 calc R . .
C77 C 1.2173(14) 0.0758(3) 0.8304(5) 0.107(5) Uani 1 1 d . . .
H77A H 1.2786 0.0939 0.8369 0.128 Uiso 1 1 calc R . .
H77B H 1.1775 0.0723 0.8645 0.128 Uiso 1 1 calc R . .
C70 C 0.5435(17) 0.0064(5) 0.2885(8) 0.177(8) Uani 1 1 d DU . .
H70A H 0.4967 -0.0087 0.3091 0.266 Uiso 1 1 calc R . .
H70B H 0.5456 -0.0016 0.2509 0.266 Uiso 1 1 calc R . .
H70C H 0.4990 0.0271 0.2867 0.266 Uiso 1 1 calc R . .
C83 C 0.8753(8) 0.1538(2) 0.7883(3) 0.0526(19) Uani 1 1 d . . .
H83A H 0.8805 0.1498 0.8285 0.063 Uiso 1 1 calc R . .
H83B H 0.9365 0.1714 0.7833 0.063 Uiso 1 1 calc R . .
C84 C 0.7444(8) 0.1645(2) 0.7681(3) 0.057(2) Uani 1 1 d . . .
H84A H 0.6807 0.1480 0.7756 0.069 Uiso 1 1 calc R . .
H84B H 0.7358 0.1679 0.7276 0.069 Uiso 1 1 calc R . .
C79 C 0.8203(10) 0.0979(2) 0.7498(4) 0.071(3) Uani 1 1 d . . .
H79A H 0.7480 0.1070 0.7238 0.086 Uiso 1 1 calc R . .
H79B H 0.8594 0.0807 0.7296 0.086 Uiso 1 1 calc R . .
C80 C 0.7618(12) 0.0826(3) 0.7941(5) 0.097(4) Uani 1 1 d . . .
H80A H 0.7275 0.0991 0.8174 0.116 Uiso 1 1 calc R . .
H80B H 0.8288 0.0702 0.8178 0.116 Uiso 1 1 calc R . .
C82 C 0.536(2) 0.0856(5) 0.7379(10) 0.221(11) Uani 1 1 d DU . .
H82A H 0.4597 0.0735 0.7212 0.332 Uiso 1 1 calc R . .
H82B H 0.5729 0.0974 0.7091 0.332 Uiso 1 1 calc R . .
H82C H 0.5097 0.1006 0.7651 0.332 Uiso 1 1 calc R . .
C78 C 1.2921(13) 0.0459(4) 0.8175(6) 0.119(5) Uani 1 1 d . . .
H78A H 1.3578 0.0409 0.8490 0.179 Uiso 1 1 calc R . .
H78B H 1.3351 0.0497 0.7847 0.179 Uiso 1 1 calc R . .
H78C H 1.2313 0.0280 0.8104 0.179 Uiso 1 1 calc R . .
N7 N 0.2122(5) 0.22765(12) 0.20113(19) 0.0275(10) Uani 1 1 d . . .
N8 N 0.9418(7) 0.06249(19) 0.2744(3) 0.0574(19) Uani 1 1 d . . .
C86 C 0.5887(7) 0.20981(19) 0.7692(3) 0.0479(18) Uani 1 1 d . . .
H86A H 0.5682 0.2297 0.7873 0.072 Uiso 1 1 calc R . .
H86B H 0.5189 0.1943 0.7715 0.072 Uiso 1 1 calc R . .
H86C H 0.5966 0.2140 0.7304 0.072 Uiso 1 1 calc R . .
C85 C 0.7146(8) 0.19670(17) 0.7976(3) 0.0480(17) Uani 1 1 d . . .
H85A H 0.7080 0.1927 0.8371 0.058 Uiso 1 1 calc R . .
H85B H 0.7859 0.2122 0.7953 0.058 Uiso 1 1 calc R . .
C89 C 0.9536(11) 0.1551(2) 0.6137(3) 0.077(3) Uani 1 1 d . . .
H89A H 0.9592 0.1337 0.5971 0.092 Uiso 1 1 calc R . .
H89B H 1.0430 0.1639 0.6208 0.092 Uiso 1 1 calc R . .
C87 C 0.9582(17) 0.1326(2) 0.7070(4) 0.113(6) Uani 1 1 d . . .
H87A H 1.0479 0.1410 0.7155 0.136 Uiso 1 1 calc R . .
H87B H 0.9667 0.1120 0.6881 0.136 Uiso 1 1 calc R . .
C88 C 0.901(2) 0.1518(2) 0.6671(4) 0.163(9) Uani 1 1 d . . .
H88A H 0.8993 0.1735 0.6832 0.195 Uiso 1 1 calc R . .
H88B H 0.8093 0.1448 0.6584 0.195 Uiso 1 1 calc R . .
C81 C 0.6492(14) 0.0602(6) 0.7696(7) 0.189(11) Uani 1 1 d D . .
H81A H 0.6144 0.0481 0.7991 0.227 Uiso 1 1 calc R . .
H81B H 0.6789 0.0451 0.7428 0.227 Uiso 1 1 calc R . .
C90 C 0.8707(3) 0.17649(7) 0.57275(11) 0.144(7) Uani 1 1 d . . .
H90A H 0.9117 0.1785 0.5391 0.216 Uiso 1 1 calc R . .
H90B H 0.8631 0.1976 0.5892 0.216 Uiso 1 1 calc R . .
H90C H 0.7837 0.1671 0.5636 0.216 Uiso 1 1 calc R . .
O16 O 0.0554(3) 0.13931(7) 0.18926(11) 0.0383(10) Uani 1 1 d RD . .
H161 H 0.0982 0.1303 0.1780 0.04(2) Uiso 1 1 d RD . .
H162 H -0.0007 0.1521 0.1684 0.10(4) Uiso 1 1 d RD . .
O17 O 0.1938(3) 0.18564(7) 0.77980(11) 0.0470(13) Uani 1 1 d RD . .
H171 H 0.1520 0.1811 0.7797 0.17(7) Uiso 1 1 d RD . .
H172 H 0.2251 0.1948 0.7822 0.23(9) Uiso 1 1 d RD . .
O18 O 0.9480(3) 0.03172(7) 0.69340(11) 0.0432(11) Uani 1 1 d R . .
H18A H 0.9631 0.0456 0.6823 0.06(3) Uiso 1 1 d R . .
H18B H 0.8730 0.0282 0.6747 0.11(4) Uiso 1 1 d R . .

loop_
_atom_site_aniso_label
_atom_site_aniso_U_11
_atom_site_aniso_U_22
_atom_site_aniso_U_33
_atom_site_aniso_U_23
_atom_site_aniso_U_13
_atom_site_aniso_U_12
Pd1 0.01650(18) 0.01911(18) 0.01898(18) -0.00022(14) 0.00365(13) 0.00221(14)
N1 0.025(2) 0.028(2) 0.030(2) 0.003(2) 0.0041(19) 0.0015(19)
C1 0.026(3) 0.026(3) 0.038(3) 0.007(2) 0.005(2) 0.004(2)
C2 0.039(4) 0.041(4) 0.052(4) 0.015(3) 0.011(3) 0.018(3)
C3 0.027(3) 0.029(3) 0.053(4) -0.003(3) 0.009(3) 0.008(2)
C4 0.017(2) 0.026(3) 0.034(3) -0.005(2) 0.006(2) -0.003(2)
O1 0.040(3) 0.048(3) 0.031(2) 0.014(2) 0.0072(19) 0.014(2)
O2 0.032(2) 0.030(2) 0.028(2) -0.0085(17) 0.0086(17) -0.0004(17)
C5 0.019(2) 0.030(3) 0.027(3) -0.001(2) 0.005(2) 0.007(2)
C6 0.021(3) 0.030(3) 0.038(3) 0.001(2) 0.003(2) 0.007(2)
C7 0.024(3) 0.030(3) 0.054(4) 0.014(3) 0.010(3) 0.001(2)
C8 0.019(3) 0.025(3) 0.069(5) -0.003(3) 0.005(3) -0.001(2)
C9 0.026(3) 0.031(3) 0.046(4) -0.013(3) 0.001(3) 0.006(2)
C10 0.020(3) 0.028(3) 0.038(3) -0.002(2) 0.006(2) 0.003(2)
F1 0.0320(18) 0.040(2) 0.0341(19) 0.0090(15) 0.0063(15) 0.0001(15)
F2 0.034(2) 0.044(2) 0.072(3) 0.019(2) 0.016(2) -0.0058(17)
F3 0.030(2) 0.034(2) 0.099(4) -0.009(2) 0.006(2) -0.0126(16)
F4 0.034(2) 0.046(2) 0.057(3) -0.025(2) -0.0055(18) 0.0004(17)
F5 0.0298(18) 0.041(2) 0.0316(18) -0.0077(15) 0.0044(14) -0.0008(15)
N2 0.020(2) 0.021(2) 0.027(2) -0.0013(18) 0.0065(17) 0.0047(17)
C11 0.016(2) 0.022(3) 0.036(3) -0.001(2) 0.005(2) 0.0003(19)
C12 0.023(3) 0.030(3) 0.044(3) 0.002(3) 0.007(2) 0.007(2)
C13 0.025(3) 0.032(3) 0.040(3) -0.003(3) 0.010(2) 0.005(2)
C14 0.027(3) 0.024(3) 0.032(3) -0.003(2) 0.010(2) -0.001(2)
O3 0.029(2) 0.042(2) 0.028(2) 0.0008(18) 0.0030(17) 0.0084(18)
O4 0.048(3) 0.045(3) 0.030(2) 0.005(2) 0.016(2) 0.010(2)
O5 0.023(2) 0.023(2) 0.0250(19) -0.0012(16) 0.0042(16) 0.0011(16)
Pd2 0.01759(18) 0.02242(19) 0.02028(19) -0.00078(15) 0.00298(14) 0.00049(14)
N3 0.021(2) 0.032(2) 0.020(2) -0.0049(18) 0.0015(17) -0.0019(18)
C15 0.020(2) 0.029(3) 0.029(3) -0.001(2) 0.001(2) -0.006(2)
C16 0.029(3) 0.020(3) 0.049(4) 0.003(2) -0.001(3) -0.003(2)
C17 0.035(3) 0.035(3) 0.036(3) -0.007(3) 0.000(3) 0.013(3)
C18 0.024(3) 0.026(3) 0.031(3) -0.003(2) 0.002(2) -0.004(2)
O6 0.0200(19) 0.053(3) 0.027(2) -0.0009(19) 0.0035(16) 0.0040(18)
O7 0.038(2) 0.040(2) 0.029(2) -0.0051(18) 0.0008(18) 0.0077(19)
C19 0.020(3) 0.022(3) 0.050(4) -0.002(2) 0.002(2) 0.002(2)
C20 0.026(3) 0.026(3) 0.049(4) 0.008(3) -0.003(3) -0.001(2)
C21 0.023(3) 0.033(3) 0.076(5) 0.014(3) 0.004(3) 0.002(3)
C22 0.029(4) 0.026(3) 0.138(9) -0.020(4) 0.016(5) -0.005(3)
C23 0.048(5) 0.076(7) 0.153(11) -0.088(7) 0.030(6) -0.027(5)
C24 0.034(4) 0.067(5) 0.095(7) -0.054(5) 0.029(4) -0.016(4)
F6 0.043(2) 0.086(3) 0.038(2) -0.001(2) 0.0098(18) -0.029(2)
F7 0.039(2) 0.082(4) 0.094(4) 0.038(3) 0.009(2) -0.022(2)
F8 0.037(3) 0.038(3) 0.232(8) -0.046(4) 0.036(4) -0.018(2)
F9 0.096(5) 0.229(10) 0.282(11) -0.228(10) 0.108(7) -0.107(6)
F10 0.069(4) 0.166(7) 0.110(5) -0.105(5) 0.052(3) -0.062(4)
N4 0.023(2) 0.028(2) 0.028(2) 0.0044(19) 0.0052(18) 0.0017(18)
C25 0.029(3) 0.039(3) 0.042(4) 0.010(3) 0.006(3) 0.004(3)
C26 0.039(4) 0.054(4) 0.054(4) 0.021(4) 0.011(3) 0.020(3)
C27 0.047(4) 0.036(4) 0.064(5) 0.018(3) 0.024(4) 0.017(3)
C28 0.030(3) 0.025(3) 0.042(3) 0.003(2) 0.014(3) 0.000(2)
O8 0.051(3) 0.059(3) 0.031(2) 0.015(2) 0.009(2) 0.017(2)
O9 0.042(2) 0.027(2) 0.035(2) 0.0025(17) 0.0158(19) 0.0069(18)
O10 0.019(2) 0.027(2) 0.027(2) 0.0012(16) 0.0061(16) -0.0003(16)
Pd3 0.01968(19) 0.02113(19) 0.0249(2) -0.00002(15) 0.00770(15) -0.00340(15)
N5 0.021(2) 0.020(2) 0.033(2) -0.0030(18) 0.0057(18) -0.0061(17)
C29 0.028(3) 0.020(3) 0.046(4) 0.003(2) 0.015(3) -0.001(2)
C30 0.042(4) 0.029(3) 0.066(5) -0.002(3) 0.023(3) -0.015(3)
C31 0.068(5) 0.060(5) 0.066(5) -0.027(4) 0.021(4) -0.043(4)
C32 0.052(4) 0.042(4) 0.057(5) -0.020(3) 0.016(4) -0.023(3)
O11 0.039(2) 0.033(2) 0.035(2) 0.0056(18) 0.0089(19) -0.0122(19)
O12 0.091(5) 0.079(4) 0.039(3) -0.028(3) 0.018(3) -0.045(4)
C33 0.022(3) 0.022(3) 0.050(4) -0.001(2) 0.011(2) -0.002(2)
C34 0.022(3) 0.028(3) 0.042(3) 0.001(2) 0.008(2) -0.003(2)
C35 0.028(3) 0.031(3) 0.058(4) 0.015(3) -0.001(3) -0.009(2)
C36 0.029(3) 0.024(3) 0.097(6) 0.005(4) 0.021(4) 0.001(3)
C37 0.053(5) 0.043(4) 0.070(6) -0.003(4) 0.030(4) 0.008(3)
C38 0.042(4) 0.033(3) 0.061(5) -0.002(3) 0.022(3) 0.002(3)
F11 0.037(2) 0.047(2) 0.036(2) 0.0054(17) 0.0016(16) -0.0005(17)
F12 0.032(2) 0.052(3) 0.075(3) 0.024(2) -0.013(2) -0.0015(18)
F13 0.038(2) 0.038(2) 0.130(5) 0.015(3) 0.014(3) 0.0134(19)
F14 0.081(4) 0.065(3) 0.111(5) -0.011(3) 0.042(3) 0.032(3)
F15 0.078(3) 0.065(3) 0.048(3) -0.010(2) 0.022(2) 0.023(3)
N6 0.017(2) 0.023(2) 0.033(2) 0.0059(19) 0.0065(18) -0.0005(17)
C39 0.031(3) 0.035(3) 0.040(4) 0.019(3) 0.006(3) -0.002(3)
C40 0.028(3) 0.048(4) 0.056(4) 0.020(3) 0.004(3) -0.012(3)
C41 0.024(3) 0.021(3) 0.062(4) 0.000(3) 0.009(3) -0.006(2)
C42 0.016(2) 0.027(3) 0.046(4) 0.001(2) 0.005(2) 0.002(2)
O13 0.040(3) 0.086(4) 0.037(3) 0.011(3) 0.011(2) -0.018(3)
O14 0.026(2) 0.039(2) 0.047(3) -0.012(2) 0.0122(19) -0.0074(18)
O15 0.024(2) 0.026(2) 0.027(2) 0.0004(16) 0.0067(16) -0.0018(16)
C51 0.024(3) 0.037(3) 0.026(3) -0.012(2) 0.001(2) -0.003(2)
C48 0.041(3) 0.030(3) 0.032(3) -0.007(2) 0.005(3) -0.003(3)
C43 0.028(3) 0.030(3) 0.028(3) -0.010(2) 0.004(2) -0.006(2)
C47 0.023(3) 0.034(3) 0.033(3) -0.009(2) 0.002(2) -0.009(2)
C44 0.029(3) 0.045(4) 0.039(3) -0.011(3) -0.003(3) 0.002(3)
C45 0.035(3) 0.039(4) 0.040(4) -0.008(3) 0.005(3) 0.001(3)
C46 0.034(4) 0.058(5) 0.064(5) -0.014(4) 0.002(3) 0.007(3)
C52 0.027(3) 0.038(3) 0.029(3) -0.014(2) 0.007(2) -0.003(2)
C49 0.039(4) 0.032(3) 0.050(4) -0.002(3) 0.012(3) 0.002(3)
C50 0.057(5) 0.041(4) 0.055(5) 0.008(3) 0.021(4) 0.011(3)
C53 0.030(3) 0.059(5) 0.059(5) -0.034(4) 0.001(3) 0.003(3)
C54 0.038(4) 0.069(6) 0.125(9) -0.042(6) 0.040(5) -0.018(4)
C55 0.032(3) 0.034(3) 0.024(3) -0.009(2) 0.004(2) -0.004(2)
C56 0.039(4) 0.042(4) 0.034(3) -0.009(3) 0.003(3) -0.009(3)
C63 0.046(4) 0.050(5) 0.078(6) 0.038(4) 0.005(4) 0.008(4)
C59 0.062(5) 0.088(6) 0.030(4) 0.020(4) 0.011(3) 0.021(5)
C71 0.068(5) 0.097(7) 0.026(3) 0.025(4) 0.012(3) 0.035(5)
C67 0.084(6) 0.053(5) 0.057(5) 0.027(4) 0.039(5) 0.026(4)
C60 0.058(5) 0.102(7) 0.034(4) 0.014(4) 0.012(4) 0.021(5)
C57 0.044(4) 0.044(4) 0.036(3) 0.000(3) 0.000(3) -0.006(3)
C58 0.069(6) 0.063(5) 0.042(4) 0.008(4) 0.001(4) -0.021(4)
C72 0.052(5) 0.089(7) 0.049(5) 0.022(4) 0.013(4) 0.020(5)
C68 0.085(7) 0.046(5) 0.109(8) 0.013(5) 0.043(6) 0.015(5)
C73 0.072(6) 0.118(9) 0.038(4) 0.013(5) -0.005(4) 0.027(6)
C64 0.075(6) 0.053(5) 0.085(7) 0.031(5) 0.039(5) 0.012(4)
C65 0.044(5) 0.054(5) 0.113(9) 0.016(5) -0.010(5) -0.009(4)
C61 0.079(7) 0.091(7) 0.050(5) 0.011(5) 0.017(5) 0.033(6)
C66 0.089(8) 0.040(5) 0.168(12) -0.011(6) 0.073(8) -0.016(5)
C74 0.082(8) 0.130(11) 0.057(6) 0.022(6) -0.010(5) 0.002(7)
C62 0.139(12) 0.086(9) 0.102(10) -0.008(7) 0.042(9) 0.007(8)
N9 0.078(5) 0.037(3) 0.027(3) -0.007(2) 0.004(3) 0.011(3)
C76 0.078(6) 0.053(5) 0.062(5) -0.017(4) -0.027(5) -0.003(4)
C75 0.121(9) 0.056(5) 0.067(6) -0.026(5) -0.045(6) 0.027(6)
C69 0.123(10) 0.099(9) 0.077(7) -0.035(7) 0.026(7) -0.062(8)
C77 0.130(11) 0.102(10) 0.077(8) -0.011(7) -0.030(8) -0.032(9)
C70 0.174(11) 0.186(11) 0.182(11) -0.015(9) 0.056(9) -0.004(9)
C83 0.061(5) 0.056(5) 0.040(4) -0.008(3) 0.003(3) 0.007(4)
C84 0.050(5) 0.076(6) 0.047(4) -0.008(4) 0.015(4) 0.004(4)
C79 0.069(6) 0.066(6) 0.086(7) 0.003(5) 0.034(5) 0.019(5)
C80 0.095(9) 0.127(11) 0.076(7) 0.017(7) 0.041(7) 0.051(8)
C82 0.210(13) 0.230(14) 0.226(14) 0.008(9) 0.035(9) -0.017(9)
C78 0.090(9) 0.170(16) 0.092(10) -0.011(10) -0.007(7) 0.024(10)
N7 0.027(2) 0.031(3) 0.024(2) -0.0104(19) 0.0022(19) -0.0051(19)
N8 0.055(4) 0.082(5) 0.037(3) 0.026(3) 0.015(3) 0.017(4)
C86 0.036(4) 0.056(5) 0.056(4) 0.013(4) 0.021(3) 0.002(3)
C85 0.049(4) 0.037(4) 0.057(5) 0.012(3) 0.004(3) 0.003(3)
C89 0.120(9) 0.069(6) 0.037(4) 0.015(4) -0.005(5) -0.030(6)
C87 0.256(18) 0.051(6) 0.037(5) 0.017(4) 0.040(7) 0.026(8)
C88 0.42(3) 0.038(5) 0.037(5) 0.004(4) 0.054(10) 0.017(10)
C81 0.075(9) 0.40(3) 0.096(11) 0.078(16) 0.009(8) -0.052(15)
C90 0.211(18) 0.060(7) 0.138(13) 0.017(8) -0.062(12) -0.012(9)
O16 0.044(3) 0.038(2) 0.031(2) 0.003(2) -0.002(2) -0.002(2)
O17 0.061(3) 0.050(3) 0.030(2) 0.002(2) 0.005(2) 0.009(3)
O18 0.046(3) 0.051(3) 0.032(2) -0.004(2) 0.005(2) 0.001(2)

loop_
_atom_type_symbol
_atom_type_description
_atom_type_scat_dispersion_real
_atom_type_scat_dispersion_imag
_atom_type_scat_source
C C 0.0033 0.0016 'International Tables Vol C Tables 4.2.6.8 and 6.1.1.4'
H H 0.0000 0.0000 'International Tables Vol C Tables 4.2.6.8 and 6.1.1.4'
F F 0.0171 0.0103 'International Tables Vol C Tables 4.2.6.8 and 6.1.1.4'
N N 0.0061 0.0033 'International Tables Vol C Tables 4.2.6.8 and 6.1.1.4'
O O 0.0106 0.0060 'International Tables Vol C Tables 4.2.6.8 and 6.1.1.4'
Pd Pd -0.9988 1.0072 'International Tables Vol C Tables 4.2.6.8 and 6.1.1.4'

loop_
_geom_angle_atom_site_label_1
_geom_angle_atom_site_label_2
_geom_angle_atom_site_label_3
_geom_angle
_geom_angle_site_symmetry_1
_geom_angle_site_symmetry_3
_geom_angle_publ_flag
C5 Pd1 N2 89.6(2) . . ?
C5 Pd1 N1 89.9(2) . . ?
N2 Pd1 N1 179.4(2) . . ?
C5 Pd1 O5 177.26(19) . . ?
N2 Pd1 O5 87.73(17) . . ?
N1 Pd1 O5 92.72(18) . . ?
C1 N1 C4 111.0(5) . . ?
C1 N1 Pd1 123.7(4) . . ?
C4 N1 Pd1 124.9(4) . . ?
O1 C1 N1 125.0(5) . . ?
O1 C1 C2 124.3(6) . . ?
N1 C1 C2 110.6(5) . . ?
C3 C2 C1 103.5(5) . . ?
C2 C3 C4 104.0(5) . . ?
O2 C4 N1 125.8(5) . . ?
O2 C4 C3 124.5(5) . . ?
N1 C4 C3 109.7(5) . . ?
C10 C5 C6 114.8(5) . . ?
C10 C5 Pd1 122.9(4) . . ?
C6 C5 Pd1 122.3(4) . . ?
F1 C6 C7 116.5(6) . . ?
F1 C6 C5 120.1(5) . . ?
C7 C6 C5 123.4(6) . . ?
F2 C7 C8 119.8(6) . . ?
F2 C7 C6 120.8(6) . . ?
C8 C7 C6 119.4(6) . . ?
F3 C8 C9 121.0(7) . . ?
F3 C8 C7 120.0(6) . . ?
C9 C8 C7 119.1(6) . . ?
F4 C9 C8 119.3(6) . . ?
F4 C9 C10 120.8(6) . . ?
C8 C9 C10 119.8(6) . . ?
F5 C10 C5 120.6(5) . . ?
F5 C10 C9 115.9(5) . . ?
C5 C10 C9 123.5(6) . . ?
C11 N2 C14 111.6(4) . . ?
C11 N2 Pd1 122.8(4) . . ?
C14 N2 Pd1 125.6(4) . . ?
O3 C11 N2 125.7(5) . . ?
O3 C11 C12 124.0(5) . . ?
N2 C11 C12 110.3(5) . . ?
C11 C12 C13 103.9(5) . . ?
C14 C13 C12 104.1(5) . . ?
O4 C14 N2 125.8(5) . . ?
O4 C14 C13 124.3(5) . . ?
N2 C14 C13 109.9(5) . . ?
C19 Pd2 N4 90.3(2) . . ?
C19 Pd2 N3 89.1(2) . . ?
N4 Pd2 N3 177.61(19) . . ?
C19 Pd2 O10 176.7(2) . . ?
N4 Pd2 O10 88.83(18) . . ?
N3 Pd2 O10 91.92(18) . . ?
C15 N3 C18 111.0(5) . . ?
C15 N3 Pd2 124.5(4) . . ?
C18 N3 Pd2 124.5(4) . . ?
O6 C15 N3 125.1(5) . . ?
O6 C15 C16 123.7(5) . . ?
N3 C15 C16 111.1(5) . . ?
C17 C16 C15 103.7(5) . . ?
C16 C17 C18 104.7(5) . . ?
O7 C18 N3 126.0(5) . . ?
O7 C18 C17 124.6(5) . . ?
N3 C18 C17 109.4(5) . . ?
C20 C19 C24 114.3(6) . . ?
C20 C19 Pd2 122.7(5) . . ?
C24 C19 Pd2 123.0(5) . . ?
F6 C20 C19 119.8(5) . . ?
F6 C20 C21 115.8(6) . . ?
C19 C20 C21 124.4(7) . . ?
F7 C21 C22 120.2(7) . . ?
F7 C21 C20 120.7(7) . . ?
C22 C21 C20 119.1(7) . . ?
F8 C22 C21 120.8(9) . . ?
F8 C22 C23 120.2(9) . . ?
C21 C22 C23 118.9(7) . . ?
F9 C23 C22 119.3(8) . . ?
F9 C23 C24 120.8(10) . . ?
C22 C23 C24 119.9(8) . . ?
F10 C24 C19 120.1(7) . . ?
F10 C24 C23 116.7(8) . . ?
C19 C24 C23 123.2(8) . . ?
C28 N4 C25 110.8(5) . . ?
C28 N4 Pd2 124.9(4) . . ?
C25 N4 Pd2 124.3(4) . . ?
O8 C25 N4 125.1(6) . . ?
O8 C25 C26 123.9(6) . . ?
N4 C25 C26 111.0(6) . . ?
C27 C26 C25 103.3(5) . . ?
C26 C27 C28 104.6(5) . . ?
O9 C28 N4 125.1(5) . . ?
O9 C28 C27 124.7(6) . . ?
N4 C28 C27 110.2(5) . . ?
C33 Pd3 N5 89.4(2) . . ?
C33 Pd3 N6 89.5(2) . . ?
N5 Pd3 N6 178.2(2) . . ?
C33 Pd3 O15 177.9(2) . . ?
N5 Pd3 O15 90.34(18) . . ?
N6 Pd3 O15 90.75(18) . . ?
C29 N5 C32 110.5(5) . . ?
C29 N5 Pd3 125.0(4) . . ?
C32 N5 Pd3 124.4(4) . . ?
O11 C29 N5 125.5(5) . . ?
O11 C29 C30 124.5(6) . . ?
N5 C29 C30 110.0(5) . . ?
C31 C30 C29 103.2(5) . . ?
C30 C31 C32 103.3(6) . . ?
O12 C32 N5 125.4(6) . . ?
O12 C32 C31 124.3(7) . . ?
N5 C32 C31 110.3(6) . . ?
C34 C33 C38 115.9(6) . . ?
C34 C33 Pd3 123.2(5) . . ?
C38 C33 Pd3 120.9(5) . . ?
F11 C34 C33 121.2(5) . . ?
F11 C34 C35 115.5(6) . . ?
C33 C34 C35 123.3(6) . . ?
F12 C35 C36 120.2(6) . . ?
F12 C35 C34 120.9(7) . . ?
C36 C35 C34 118.9(7) . . ?
F13 C36 C37 121.0(7) . . ?
F13 C36 C35 119.8(8) . . ?
C37 C36 C35 119.2(6) . . ?
F14 C37 C36 118.7(7) . . ?
F14 C37 C38 121.4(8) . . ?
C36 C37 C38 119.9(7) . . ?
F15 C38 C33 121.4(6) . . ?
F15 C38 C37 115.9(7) . . ?
C33 C38 C37 122.8(8) . . ?
C42 N6 C39 110.8(5) . . ?
C42 N6 Pd3 123.7(4) . . ?
C39 N6 Pd3 125.5(4) . . ?
O13 C39 N6 124.8(6) . . ?
O13 C39 C40 125.1(6) . . ?
N6 C39 C40 110.1(6) . . ?
C39 C40 C41 104.1(5) . . ?
C42 C41 C40 103.4(5) . . ?
O14 C42 N6 126.1(5) . . ?
O14 C42 C41 122.5(6) . . ?
N6 C42 C41 111.4(5) . . ?
C52 C51 N7 115.1(4) . . ?
C47 C48 C49 110.3(5) . . ?
C44 C43 N7 116.8(5) . . ?
N7 C47 C48 115.9(5) . . ?
C43 C44 C45 108.6(5) . . ?
C46 C45 C44 113.9(6) . . ?
C53 C52 C51 110.2(5) . . ?
C50 C49 C48 112.1(6) . . ?
C52 C53 C54 112.7(7) . . ?
N7 C55 C56 116.1(5) . . ?
C55 C56 C57 108.8(5) . . ?
C64 C63 N8 116.1(6) . . ?
C60 C59 N8 115.6(6) . . ?
N8 C71 C72 114.2(6) . . ?
C68 C67 N8 115.4(7) . . ?
C59 C60 C61 108.6(7) . . ?
C58 C57 C56 113.3(6) . . ?
C73 C72 C71 112.8(7) . . ?
C67 C68 C69 109.3(9) . . ?
C74 C73 C72 111.5(8) . . ?
C63 C64 C65 111.7(8) . . ?
C66 C65 C64 113.0(9) . . ?
C62 C61 C60 113.2(9) . . ?
C87 N9 C75 111.6(10) . . ?
C87 N9 C79 105.9(8) . . ?
C75 N9 C79 112.1(7) . . ?
C87 N9 C83 108.4(6) . . ?
C75 N9 C83 104.6(6) . . ?
C79 N9 C83 114.4(7) . . ?
C75 C76 C77 106.9(8) . . ?
C76 C75 N9 116.3(7) . . ?
C70 C69 C68 106.0(15) . . ?
C78 C77 C76 111.3(10) . . ?
C84 C83 N9 116.3(7) . . ?
C83 C84 C85 109.9(7) . . ?
C80 C79 N9 122.0(10) . . ?
C79 C80 C81 110.2(11) . . ?
C55 N7 C47 106.1(4) . . ?
C55 N7 C51 111.1(4) . . ?
C47 N7 C51 111.4(5) . . ?
C55 N7 C43 111.1(5) . . ?
C47 N7 C43 111.5(4) . . ?
C51 N7 C43 105.7(4) . . ?
C59 N8 C63 106.0(6) . . ?
C59 N8 C67 111.1(7) . . ?
C63 N8 C67 111.4(6) . . ?
C59 N8 C71 110.9(6) . . ?
C63 N8 C71 111.3(7) . . ?
C67 N8 C71 106.3(6) . . ?
C86 C85 C84 108.4(7) . . ?
C88 C89 C90 113.0(10) . . ?
C88 C87 N9 131.8(14) . . ?
C87 C88 C89 121.0(15) . . ?
C80 C81 C82 103.4(17) . . ?

loop_
_geom_bond_atom_site_label_1
_geom_bond_atom_site_label_2
_geom_bond_distance
_geom_bond_site_symmetry_2
_geom_bond_publ_flag
Pd1 C5 1.985(6) . ?
Pd1 N2 2.016(4) . ?
Pd1 N1 2.039(5) . ?
Pd1 O5 2.122(4) . ?
N1 C1 1.358(7) . ?
N1 C4 1.380(7) . ?
C1 O1 1.226(7) . ?
C1 C2 1.525(8) . ?
C2 C3 1.516(10) . ?
C3 C4 1.524(8) . ?
C4 O2 1.224(7) . ?
C5 C10 1.376(8) . ?
C5 C6 1.389(8) . ?
C6 F1 1.348(7) . ?
C6 C7 1.383(9) . ?
C7 F2 1.352(7) . ?
C7 C8 1.382(10) . ?
C8 F3 1.347(7) . ?
C8 C9 1.370(10) . ?
C9 F4 1.347(7) . ?
C9 C10 1.384(8) . ?
C10 F5 1.351(7) . ?
N2 C11 1.362(7) . ?
N2 C14 1.370(7) . ?
C11 O3 1.221(7) . ?
C11 C12 1.518(7) . ?
C12 C13 1.523(9) . ?
C13 C14 1.520(8) . ?
C14 O4 1.212(7) . ?
Pd2 C19 1.977(6) . ?
Pd2 N4 2.008(5) . ?
Pd2 N3 2.015(5) . ?
Pd2 O10 2.109(4) . ?
N3 C15 1.347(7) . ?
N3 C18 1.389(7) . ?
C15 O6 1.228(7) . ?
C15 C16 1.526(8) . ?
C16 C17 1.508(9) . ?
C17 C18 1.523(8) . ?
C18 O7 1.213(7) . ?
C19 C20 1.367(9) . ?
C19 C24 1.374(10) . ?
C20 F6 1.342(8) . ?
C20 C21 1.395(9) . ?
C21 F7 1.343(9) . ?
C21 C22 1.349(12) . ?
C22 F8 1.345(8) . ?
C22 C23 1.379(15) . ?
C23 F9 1.350(11) . ?
C23 C24 1.384(11) . ?
C24 F10 1.357(10) . ?
N4 C28 1.362(7) . ?
N4 C25 1.368(8) . ?
C25 O8 1.222(8) . ?
C25 C26 1.522(9) . ?
C26 C27 1.512(10) . ?
C27 C28 1.522(9) . ?
C28 O9 1.222(7) . ?
Pd3 C33 1.988(6) . ?
Pd3 N5 2.014(4) . ?
Pd3 N6 2.018(4) . ?
Pd3 O15 2.112(4) . ?
N5 C29 1.366(7) . ?
N5 C32 1.376(8) . ?
C29 O11 1.211(8) . ?
C29 C30 1.527(8) . ?
C30 C31 1.520(12) . ?
C31 C32 1.526(10) . ?
C32 O12 1.212(9) . ?
C33 C34 1.360(9) . ?
C33 C38 1.384(9) . ?
C34 F11 1.356(7) . ?
C34 C35 1.397(9) . ?
C35 F12 1.339(8) . ?
C35 C36 1.384(11) . ?
C36 F13 1.352(8) . ?
C36 C37 1.367(12) . ?
C37 F14 1.353(9) . ?
C37 C38 1.382(10) . ?
C38 F15 1.340(9) . ?
N6 C42 1.362(8) . ?
N6 C39 1.380(7) . ?
C39 O13 1.206(8) . ?
C39 C40 1.525(9) . ?
C40 C41 1.530(10) . ?
C41 C42 1.519(8) . ?
C42 O14 1.223(7) . ?
C51 C52 1.519(8) . ?
C51 N7 1.524(7) . ?
C48 C47 1.519(9) . ?
C48 C49 1.528(9) . ?
C43 C44 1.503(8) . ?
C43 N7 1.532(7) . ?
C47 N7 1.518(7) . ?
C44 C45 1.529(9) . ?
C45 C46 1.517(9) . ?
C52 C53 1.519(8) . ?
C49 C50 1.524(10) . ?
C53 C54 1.541(13) . ?
C55 N7 1.515(7) . ?
C55 C56 1.516(9) . ?
C56 C57 1.542(9) . ?
C63 C64 1.505(13) . ?
C63 N8 1.518(10) . ?
C59 C60 1.483(12) . ?
C59 N8 1.503(10) . ?
C71 N8 1.531(11) . ?
C71 C72 1.559(13) . ?
C67 C68 1.475(14) . ?
C67 N8 1.520(10) . ?
C60 C61 1.547(12) . ?
C57 C58 1.514(10) . ?
C72 C73 1.484(12) . ?
C68 C69 1.525(14) . ?
C73 C74 1.480(15) . ?
C64 C65 1.558(12) . ?
C65 C66 1.513(15) . ?
C61 C62 1.417(14) . ?
N9 C87 1.465(11) . ?
N9 C75 1.499(11) . ?
N9 C79 1.513(12) . ?
N9 C83 1.537(9) . ?
C76 C75 1.500(13) . ?
C76 C77 1.555(14) . ?
C69 C70 1.317(15) . ?
C77 C78 1.529(18) . ?
C83 C84 1.450(11) . ?
C84 C85 1.580(11) . ?
C79 C80 1.460(14) . ?
C80 C81 1.55(2) . ?
C82 C81 1.693(17) . ?
C86 C85 1.496(10) . ?
C89 C88 1.485(15) . ?
C89 C90 1.522(10) . ?
C87 C88 1.340(16) . ?

loop_
_geom_hbond_atom_site_label_D
_geom_hbond_atom_site_label_H
_geom_hbond_atom_site_label_A
_geom_hbond_distance_DH
_geom_hbond_distance_HA
_geom_hbond_distance_DA
_geom_hbond_angle_DHA
_geom_hbond_site_symmetry_A
O5 H5A O6 0.84(7) 1.91(7) 2.729(6) 166(6) 1_556
O5 H5B O9 0.79(7) 1.96(8) 2.750(6) 174(7) 1_556
O10 H10A O2 0.77(7) 1.96(8) 2.727(6) 176(7) 1_554
O10 H10B O3 0.72(8) 2.05(8) 2.760(6) 171(8) 1_554
O15 H15A O14 0.75(8) 1.98(8) 2.713(6) 168(7) 3_756
O15 H15B O11 0.78(9) 1.99(10) 2.759(6) 171(9) 3_756
O16 H161 O8 0.67 2.26 2.871(6) 153.4 .
O16 H162 O7 0.90 1.92 2.819(5) 174.0 .
O18 H18A O12 0.67 2.26 2.859(7) 149.4 .
O18 H18B O13 0.86 1.98 2.806(6) 161.1 .
